data_2015605
loop_
_publ_author_name
'Zun-Ting Zhang'
'Xin-Li Cheng'
'Yun He'

_publ_section_title
;
 Hydrogen bonding and \p--\p stacking in methylaminium
 4',7-dihydroxyisoflavone-3'-sulfonate dihydrate and hexaaquairon(II)
 bis(4',7-diethoxyisoflavone-3'-sulfonate) tetrahydrate
;
_journal_coeditor_code GG3002
_journal_issue 10
_journal_name_full 'Acta Crystallographica Section C'
_journal_page_first m484
_journal_page_last m487
_journal_paper_doi 10.1107/S0108270106007463
_journal_volume 62
_journal_year 2006
_chemical_formula_iupac '[Fe (H2 O)6] (C19 H17 O7 S)2 , 4H2 O'
_chemical_formula_moiety 'Fe H12 O6 2+ , 2C19 H17 O7 S - , 4H2 O'
_chemical_formula_sum 'C38 H54 Fe O24 S2'
_chemical_formula_weight 1014.78
_chemical_name_systematic
;
hexaaquairon(II) bis(4',7-diethoxyisoflavone-3'-sulfonate)
tetrahydrate
;
_space_group_IT_number 2
_symmetry_cell_setting triclinic
_symmetry_space_group_name_Hall '-P 1'
_symmetry_space_group_name_H-M 'P -1'
_atom_sites_solution_hydrogens geom
_atom_sites_solution_primary direct
_atom_sites_solution_secondary difmap
_cell_angle_alpha 88.888(4)
_cell_angle_beta 84.952(4)
_cell_angle_gamma 74.255(4)
_cell_formula_units_Z 1
_cell_length_a 8.827(3)
_cell_length_b 10.422(3)
_cell_length_c 12.803(4)
_cell_measurement_reflns_used 1771
_cell_measurement_temperature 298(2)
_cell_measurement_theta_max 24.247
_cell_measurement_theta_min 2.578
_cell_volume 1129.2(6)
_computing_cell_refinement SMART
_computing_data_collection 'SMART (Bruker, 1999)'
_computing_data_reduction 'SAINT-Plus (Bruker, 1999)'
_computing_molecular_graphics 'SHELXTL (Sheldrick, 1997b)'
_computing_publication_material SHELXTL
_computing_structure_refinement 'SHELXL97 (Sheldrick, 1997a)'
_computing_structure_solution 'SHELXS97 (Sheldrick, 1997a)'
_diffrn_ambient_temperature 298(2)
_diffrn_measured_fraction_theta_full 0.988
_diffrn_measured_fraction_theta_max 0.988
_diffrn_measurement_device_type 'Bruker SMART CCD area-detector'
_diffrn_measurement_method '\f and \w'
_diffrn_radiation_monochromator graphite
_diffrn_radiation_source 'fine-focus sealed tube'
_diffrn_radiation_type MoK\a
_diffrn_radiation_wavelength 0.71073
_diffrn_reflns_av_R_equivalents 0.0217
_diffrn_reflns_av_sigmaI/netI 0.0521
_diffrn_reflns_limit_h_max 10
_diffrn_reflns_limit_h_min -9
_diffrn_reflns_limit_k_max 11
_diffrn_reflns_limit_k_min -12
_diffrn_reflns_limit_l_max 15
_diffrn_reflns_limit_l_min -15
_diffrn_reflns_number 5966
_diffrn_reflns_theta_full 25.01
_diffrn_reflns_theta_max 25.01
_diffrn_reflns_theta_min 2.03
_diffrn_standards_decay_% 0
_diffrn_standards_interval_count 100
_diffrn_standards_number 0
_exptl_absorpt_coefficient_mu 0.514
_exptl_absorpt_correction_T_max 0.9132
_exptl_absorpt_correction_T_min 0.7942
_exptl_absorpt_correction_type multi-scan
_exptl_absorpt_process_details '(SADABS; Bruker, 1999)'
_exptl_crystal_colour colourless
_exptl_crystal_density_diffrn 1.492
_exptl_crystal_density_method 'not measured'
_exptl_crystal_description needle
_exptl_crystal_F_000 532
_exptl_crystal_size_max 0.47
_exptl_crystal_size_mid 0.21
_exptl_crystal_size_min 0.18
_refine_diff_density_max 0.402
_refine_diff_density_min -0.454
_refine_ls_extinction_method none
_refine_ls_goodness_of_fit_ref 1.027
_refine_ls_hydrogen_treatment constr
_refine_ls_matrix_type full
_refine_ls_number_parameters 295
_refine_ls_number_reflns 3935
_refine_ls_number_restraints 36
_refine_ls_restrained_S_all 1.030
_refine_ls_R_factor_all 0.0754
_refine_ls_R_factor_gt 0.0465
_refine_ls_shift/su_max 0.000
_refine_ls_shift/su_mean 0.000
_refine_ls_structure_factor_coef Fsqd
_refine_ls_weighting_details 'calc w = 1/[\s^2^(Fo^2^)+(0.058P)^2^+0.3331P] where P=(Fo^2^+2Fc^2^)/3'
_refine_ls_weighting_scheme calc
_refine_ls_wR_factor_gt 0.1077
_refine_ls_wR_factor_ref 0.1252
_reflns_number_gt 2698
_reflns_number_total 3935
_reflns_threshold_expression I>2\s(I)
_cod_data_source_file gg3002.cif
_cod_data_source_block II
_cod_depositor_comments
;
The following automatic conversions were performed:
'_symmetry_cell_setting' value 'Triclinic' changed to 'triclinic'
according to '/home/saulius/struct/CIF-dictionaries/cif_core.dic'
dictionary named 'cif_core.dic' version 2.4.1 from 2010-06-29.

Automatic conversion script
Id: cif_fix_enum 1527 2010-12-29 10:47:43Z saulius 

The following automatic conversions were performed:

'_symmetry_cell_setting' value 'Triclinic' changed to 'triclinic'
according to /home/saulius/struct/CIF-dictionaries/cif_core.dic
dictionary named 'cif_core.dic' version 2.4.1 from 2010-06-29.

Automatic conversion script
Id: cif_fix_values 1715 2011-07-08 13:25:40Z adriana 
;
_cod_original_sg_symbol_H-M P-1
_cod_database_code 2015605

loop_
_symmetry_equiv_pos_as_xyz
'x, y, z'
'-x, -y, -z'

loop_
_atom_site_type_symbol
_atom_site_label
_atom_site_fract_x
_atom_site_fract_y
_atom_site_fract_z
_atom_site_U_iso_or_equiv
_atom_site_adp_type
_atom_site_calc_flag
_atom_site_refinement_flags
_atom_site_occupancy
O O1 0.2380(3) 1.0442(2) 1.12947(16) 0.0454(6) Uani d . 1
O O2 0.3276(3) 1.0277(3) 0.81218(18) 0.0627(8) Uani d . 1
O O3 0.4298(3) 1.4264(2) 1.14663(17) 0.0508(7) Uani d . 1
O O4 0.0653(3) 0.5335(2) 0.74718(18) 0.0506(7) Uani d . 1
O O5 0.0620(3) 0.9117(2) 0.59954(17) 0.0442(6) Uani d . 1
O O6 0.2101(3) 0.6868(2) 0.55978(18) 0.0489(6) Uani d . 1
O O7 -0.0723(3) 0.7397(2) 0.60177(18) 0.0472(6) Uani d . 1
S S1 0.07334(10) 0.77116(8) 0.61871(6) 0.0345(2) Uani d . 1
C C1 0.1992(4) 0.9540(4) 1.0704(3) 0.0444(9) Uani d . 1
H H1 0.1509 0.8949 1.1059 0.053 Uiso calc R 1
C C2 0.2233(4) 0.9406(3) 0.9654(2) 0.0341(8) Uani d . 1
C C3 0.2972(4) 1.0325(4) 0.9080(2) 0.0379(8) Uani d . 1
C C4 0.3325(4) 1.1341(3) 0.9710(2) 0.0346(8) Uani d . 1
C C5 0.3987(4) 1.2326(3) 0.9258(2) 0.0406(9) Uani d . 1
H H5 0.4222 1.2331 0.8536 0.049 Uiso calc R 1
C C6 0.4287(4) 1.3268(4) 0.9858(3) 0.0437(9) Uani d . 1
H H6 0.4719 1.3916 0.9544 0.052 Uiso calc R 1
C C7 0.3951(4) 1.3276(3) 1.0952(2) 0.0380(8) Uani d . 1
C C8 0.3321(4) 1.2318(3) 1.1429(3) 0.0408(9) Uani d . 1
H H8 0.3108 1.2306 1.2153 0.049 Uiso calc R 1
C C9 0.3013(4) 1.1370(3) 1.0793(2) 0.0348(8) Uani d . 1
C C10 0.1788(4) 0.8330(3) 0.9110(2) 0.0343(8) Uani d . 1
C C11 0.1439(4) 0.8460(3) 0.8065(2) 0.0340(8) Uani d . 1
H H11 0.1469 0.9243 0.7712 0.041 Uiso calc R 1
C C12 0.1053(4) 0.7471(3) 0.7538(2) 0.0313(7) Uani d . 1
C C13 0.0979(4) 0.6291(3) 0.8046(3) 0.0383(8) Uani d . 1
C C14 0.1286(5) 0.6160(4) 0.9101(3) 0.0466(9) Uani d . 1
H H14 0.1213 0.5395 0.9464 0.056 Uiso calc R 1
C C15 0.1697(4) 0.7155(4) 0.9607(3) 0.0461(9) Uani d . 1
H H15 0.1920 0.7035 1.0304 0.055 Uiso calc R 1
C C16 0.4203(5) 1.4235(4) 1.2591(3) 0.0531(10) Uani d . 1
H H16A 0.4881 1.3404 1.2828 0.064 Uiso calc R 1
H H16B 0.3127 1.4301 1.2870 0.064 Uiso calc R 1
C C17 0.4718(5) 1.5383(4) 1.2965(3) 0.0647(12) Uani d . 1
H H17A 0.4642 1.5389 1.3718 0.097 Uiso calc R 1
H H17B 0.4051 1.6200 1.2719 0.097 Uiso calc R 1
H H17C 0.5793 1.5298 1.2700 0.097 Uiso calc R 1
C C18 0.0390(6) 0.4190(4) 0.7992(3) 0.0613(12) Uani d . 1
H H18A -0.0543 0.4447 0.8483 0.074 Uiso calc R 1
H H18B 0.1286 0.3764 0.8382 0.074 Uiso calc R 1
C C19 0.0173(6) 0.3250(4) 0.7202(3) 0.0777(14) Uani d . 1
H H19A -0.0015 0.2475 0.7549 0.117 Uiso calc R 1
H H19B 0.1106 0.2989 0.6726 0.117 Uiso calc R 1
H H19C -0.0715 0.3677 0.6820 0.117 Uiso calc R 1
Fe Fe1 0.5000 1.0000 0.5000 0.0352(2) Uani d SU 1
O O8 0.2538(3) 1.0755(2) 0.53780(17) 0.0418(6) Uani d U 1
H H21 0.2005 1.1335 0.4980 0.050 Uiso d R 1
H H22 0.1964 1.0239 0.5559 0.050 Uiso d R 1
O O9 0.5495(3) 1.0104(3) 0.65387(17) 0.0603(8) Uani d U 1
H H23 0.4796 1.0312 0.7052 0.072 Uiso d R 1
H H24 0.6194 1.0505 0.6630 0.072 Uiso d R 1
O O10 0.4824(3) 0.7988(2) 0.5229(2) 0.0596(7) Uani d U 1
H H25 0.5591 0.7318 0.5048 0.071 Uiso d R 1
H H26 0.4056 0.7677 0.5444 0.071 Uiso d R 1
O O12 0.7480(3) 0.5910(3) 0.5019(2) 0.0679(8) Uani d . 1
H H29 0.8309 0.6074 0.5205 0.081 Uiso d R 1
H H30 0.7797 0.5123 0.4770 0.081 Uiso d R 1
O O11 -0.2071(3) 1.1273(3) 0.6601(2) 0.0602(8) Uani d . 1
H H27 -0.1232 1.0663 0.6429 0.072 Uiso d R 1
H H28 -0.2029 1.1223 0.7262 0.072 Uiso d R 1

loop_
_atom_site_aniso_label
_atom_site_aniso_U_11
_atom_site_aniso_U_22
_atom_site_aniso_U_33
_atom_site_aniso_U_12
_atom_site_aniso_U_13
_atom_site_aniso_U_23
O1 0.0665(17) 0.0485(15) 0.0300(12) -0.0327(13) 0.0019(11) -0.0016(11)
O2 0.084(2) 0.093(2) 0.0296(13) -0.0583(18) 0.0096(13) -0.0111(13)
O3 0.0755(19) 0.0448(15) 0.0408(14) -0.0303(14) -0.0069(13) -0.0035(12)
O4 0.0793(19) 0.0382(14) 0.0441(14) -0.0315(14) -0.0099(13) 0.0029(11)
O5 0.0549(16) 0.0392(14) 0.0442(13) -0.0206(12) -0.0122(12) 0.0105(11)
O6 0.0498(16) 0.0547(16) 0.0410(13) -0.0141(13) 0.0052(12) -0.0084(12)
O7 0.0483(16) 0.0530(16) 0.0506(14) -0.0271(13) -0.0193(12) 0.0096(12)
S1 0.0385(5) 0.0369(5) 0.0320(4) -0.0159(4) -0.0066(4) 0.0031(4)
C1 0.057(2) 0.046(2) 0.0377(19) -0.0277(19) -0.0011(17) 0.0006(16)
C2 0.036(2) 0.0381(19) 0.0295(17) -0.0131(16) -0.0025(14) 0.0009(14)
C3 0.031(2) 0.050(2) 0.0347(19) -0.0152(17) -0.0019(15) -0.0019(16)
C4 0.0312(19) 0.041(2) 0.0326(18) -0.0109(16) -0.0026(14) 0.0009(15)
C5 0.047(2) 0.050(2) 0.0299(17) -0.0220(18) -0.0011(16) 0.0021(16)
C6 0.055(2) 0.043(2) 0.0383(19) -0.0225(19) -0.0034(17) 0.0068(16)
C7 0.045(2) 0.0338(19) 0.0366(18) -0.0131(17) -0.0063(16) 0.0002(15)
C8 0.051(2) 0.042(2) 0.0308(17) -0.0155(18) -0.0014(16) -0.0046(15)
C9 0.035(2) 0.036(2) 0.0340(18) -0.0102(16) -0.0012(15) 0.0028(15)
C10 0.035(2) 0.036(2) 0.0319(17) -0.0102(16) -0.0019(14) -0.0027(15)
C11 0.035(2) 0.0305(18) 0.0372(18) -0.0097(15) -0.0018(15) 0.0016(14)
C12 0.0297(18) 0.0329(18) 0.0315(17) -0.0091(15) -0.0017(14) 0.0004(14)
C13 0.041(2) 0.036(2) 0.0406(19) -0.0162(17) -0.0027(16) -0.0003(16)
C14 0.064(3) 0.042(2) 0.039(2) -0.023(2) -0.0069(18) 0.0113(17)
C15 0.061(3) 0.050(2) 0.0342(19) -0.025(2) -0.0074(17) 0.0044(17)
C16 0.077(3) 0.053(2) 0.035(2) -0.027(2) -0.0057(19) -0.0062(18)
C17 0.079(3) 0.067(3) 0.056(2) -0.033(2) -0.002(2) -0.012(2)
C18 0.087(3) 0.047(2) 0.061(3) -0.035(2) -0.017(2) 0.010(2)
C19 0.120(4) 0.055(3) 0.074(3) -0.049(3) -0.015(3) -0.004(2)
Fe1 0.0322(4) 0.0426(4) 0.0322(4) -0.0128(3) -0.0017(3) 0.0015(3)
O8 0.0330(14) 0.0437(14) 0.0486(14) -0.0111(11) -0.0018(11) 0.0064(11)
O9 0.0514(17) 0.104(2) 0.0340(13) -0.0373(16) 0.0017(12) -0.0048(14)
O10 0.0433(16) 0.0416(15) 0.093(2) -0.0141(13) 0.0031(14) 0.0075(14)
O12 0.0547(18) 0.0548(18) 0.093(2) -0.0131(15) -0.0008(16) -0.0254(16)
O11 0.0598(18) 0.0628(18) 0.0616(17) -0.0221(15) -0.0019(14) -0.0181(14)

loop_
_atom_type_symbol
_atom_type_description
_atom_type_scat_dispersion_real
_atom_type_scat_dispersion_imag
_atom_type_scat_source
C C 0.0033 0.0016 'International Tables Vol C Tables 4.2.6.8 and 6.1.1.4'
H H 0.0000 0.0000 'International Tables Vol C Tables 4.2.6.8 and 6.1.1.4'
O O 0.0106 0.0060 'International Tables Vol C Tables 4.2.6.8 and 6.1.1.4'
Fe Fe 0.3463 0.8444 'International Tables Vol C Tables 4.2.6.8 and 6.1.1.4'
S S 0.1246 0.1234 'International Tables Vol C Tables 4.2.6.8 and 6.1.1.4'

loop_
_geom_angle_atom_site_label_1
_geom_angle_atom_site_label_2
_geom_angle_atom_site_label_3
_geom_angle_site_symmetry_1
_geom_angle_site_symmetry_3
_geom_angle
C1 O1 C9 . . 118.1(3)
C7 O3 C16 . . 118.6(3)
C13 O4 C18 . . 118.8(3)
O7 S1 O6 . . 113.41(15)
O7 S1 O5 . . 111.59(14)
O6 S1 O5 . . 111.04(15)
O7 S1 C12 . . 108.22(14)
O6 S1 C12 . . 107.06(15)
O5 S1 C12 . . 105.03(14)
C2 C1 O1 . . 126.8(3)
C2 C1 H1 . . 116.6
O1 C1 H1 . . 116.6
C1 C2 C3 . . 117.7(3)
C1 C2 C10 . . 120.8(3)
C3 C2 C10 . . 121.5(3)
O2 C3 C2 . . 123.2(3)
O2 C3 C4 . . 121.1(3)
C2 C3 C4 . . 115.7(3)
C9 C4 C5 . . 117.2(3)
C9 C4 C3 . . 120.8(3)
C5 C4 C3 . . 122.0(3)
C6 C5 C4 . . 121.0(3)
C6 C5 H5 . . 119.5
C4 C5 H5 . . 119.5
C5 C6 C7 . . 120.5(3)
C5 C6 H6 . . 119.7
C7 C6 H6 . . 119.7
O3 C7 C8 . . 124.4(3)
O3 C7 C6 . . 115.1(3)
C8 C7 C6 . . 120.4(3)
C7 C8 C9 . . 117.8(3)
C7 C8 H8 . . 121.1
C9 C8 H8 . . 121.1
O1 C9 C8 . . 116.1(3)
O1 C9 C4 . . 120.8(3)
C8 C9 C4 . . 123.1(3)
C15 C10 C11 . . 116.6(3)
C15 C10 C2 . . 122.3(3)
C11 C10 C2 . . 121.1(3)
C12 C11 C10 . . 122.3(3)
C12 C11 H11 . . 118.9
C10 C11 H11 . . 118.9
C11 C12 C13 . . 120.4(3)
C11 C12 S1 . . 118.3(2)
C13 C12 S1 . . 121.3(2)
O4 C13 C12 . . 117.5(3)
O4 C13 C14 . . 124.5(3)
C12 C13 C14 . . 118.0(3)
C15 C14 C13 . . 120.5(3)
C15 C14 H14 . . 119.7
C13 C14 H14 . . 119.7
C14 C15 C10 . . 122.2(3)
C14 C15 H15 . . 118.9
C10 C15 H15 . . 118.9
O3 C16 C17 . . 108.3(3)
O3 C16 H16A . . 110.0
C17 C16 H16A . . 110.0
O3 C16 H16B . . 110.0
C17 C16 H16B . . 110.0
H16A C16 H16B . . 108.4
C16 C17 H17A . . 109.5
C16 C17 H17B . . 109.5
H17A C17 H17B . . 109.5
C16 C17 H17C . . 109.5
H17A C17 H17C . . 109.5
H17B C17 H17C . . 109.5
O4 C18 C19 . . 109.0(3)
O4 C18 H18A . . 109.9
C19 C18 H18A . . 109.9
O4 C18 H18B . . 109.9
C19 C18 H18B . . 109.9
H18A C18 H18B . . 108.3
C18 C19 H19A . . 109.5
C18 C19 H19B . . 109.5
H19A C19 H19B . . 109.5
C18 C19 H19C . . 109.5
H19A C19 H19C . . 109.5
H19B C19 H19C . . 109.5
O9 Fe1 O9 2_676 . 180.0000(10)
O9 Fe1 O8 2_676 . 87.26(9)
O9 Fe1 O8 . . 92.74(9)
O9 Fe1 O8 2_676 2_676 92.74(9)
O9 Fe1 O8 . 2_676 87.26(9)
O8 Fe1 O8 . 2_676 180.0000(10)
O9 Fe1 O10 2_676 . 89.12(11)
O9 Fe1 O10 . . 90.88(11)
O8 Fe1 O10 . . 90.56(9)
O8 Fe1 O10 2_676 . 89.44(9)
O9 Fe1 O10 2_676 2_676 90.88(11)
O9 Fe1 O10 . 2_676 89.12(11)
O8 Fe1 O10 . 2_676 89.44(9)
O8 Fe1 O10 2_676 2_676 90.56(9)
O10 Fe1 O10 . 2_676 180.0000(10)
Fe1 O8 H21 . . 118.9
Fe1 O8 H22 . . 121.2
H21 O8 H22 . . 105.9
Fe1 O9 H23 . . 124.1
Fe1 O9 H24 . . 114.9
H23 O9 H24 . . 107.1
Fe1 O10 H25 . . 121.7
Fe1 O10 H26 . . 132.2
H25 O10 H26 . . 106.0
H29 O12 H30 . . 104.5
H27 O11 H28 . . 97.9

loop_
_geom_bond_atom_site_label_1
_geom_bond_atom_site_label_2
_geom_bond_site_symmetry_2
_geom_bond_distance
O1 C1 . 1.349(4)
O1 C9 . 1.367(4)
O2 C3 . 1.232(4)
O3 C7 . 1.350(4)
O3 C16 . 1.435(4)
O4 C13 . 1.355(4)
O4 C18 . 1.419(4)
O5 S1 . 1.458(2)
O6 S1 . 1.445(3)
O7 S1 . 1.445(2)
S1 C12 . 1.779(3)
C1 C2 . 1.346(4)
C1 H1 . 0.9300
C2 C3 . 1.453(4)
C2 C10 . 1.488(4)
C3 C4 . 1.458(4)
C4 C9 . 1.389(4)
C4 C5 . 1.405(4)
C5 C6 . 1.353(4)
C5 H5 . 0.9300
C6 C7 . 1.405(4)
C6 H6 . 0.9300
C7 C8 . 1.377(5)
C8 C9 . 1.388(4)
C8 H8 . 0.9300
C10 C15 . 1.388(5)
C10 C11 . 1.395(4)
C11 C12 . 1.376(4)
C11 H11 . 0.9300
C12 C13 . 1.394(4)
C13 C14 . 1.398(5)
C14 C15 . 1.377(5)
C14 H14 . 0.9300
C15 H15 . 0.9300
C16 C17 . 1.491(5)
C16 H16A . 0.9700
C16 H16B . 0.9700
C17 H17A . 0.9600
C17 H17B . 0.9600
C17 H17C . 0.9600
C18 C19 . 1.481(5)
C18 H18A . 0.9700
C18 H18B . 0.9700
C19 H19A . 0.9600
C19 H19B . 0.9600
C19 H19C . 0.9600
Fe1 O9 2_676 2.066(2)
Fe1 O9 . 2.066(2)
Fe1 O8 . 2.116(2)
Fe1 O8 2_676 2.116(2)
Fe1 O10 . 2.157(2)
Fe1 O10 2_676 2.157(2)
O8 H21 . 0.8501
O8 H22 . 0.8500
O9 H23 . 0.8499
O9 H24 . 0.8499
O10 H25 . 0.8500
O10 H26 . 0.8501
O12 H29 . 0.8500
O12 H30 . 0.8500
O11 H27 . 0.8500
O11 H28 . 0.8503

loop_
_geom_hbond_atom_site_label_D
_geom_hbond_atom_site_label_H
_geom_hbond_atom_site_label_A
_geom_hbond_site_symmetry_A
_geom_hbond_distance_DH
_geom_hbond_distance_HA
_geom_hbond_distance_DA
_geom_hbond_angle_DHA
O11 H27 O5 . 0.85 2.01 2.853(4) 174.8
O11 H28 O1 2_577 0.85 2.57 3.237(3) 136.5
O8 H21 O7 2_576 0.85 2.01 2.858(3) 176.1
O8 H22 O5 . 0.85 1.92 2.773(3) 178.2
O9 H23 O2 . 0.85 1.84 2.665(3) 164.1
O9 H24 O11 1_655 0.85 1.91 2.749(3) 169.9
O12 H29 O7 1_655 0.85 2.14 2.885(3) 146.7
O12 H30 O6 2_666 0.85 2.11 2.933(4) 161.8
O10 H25 O12 . 0.85 1.90 2.723(4) 163.9
O10 H26 O6 . 0.85 2.11 2.943(3) 166.4
C11 H11 O2 . 0.93 2.25 2.813(4) 117.9
C6 H6 O3 2_687 0.93 2.57 3.500(4) 174.0
